data_4109574
loop_
_publ_author_name
'Wei Zhang'
'Timothy M. Swager'

_publ_section_title
;
 Functionalization of Single-Walled Carbon Nanotubes and Fullerenes via a
 Dimethyl Acetylenedicarboxylate-4-Dimethylaminopyridine Zwitterion
 Approach
;
_journal_name_full 'Journal of the American Chemical Society'
_journal_page_first 7714
_journal_page_last 7715
_journal_paper_doi 10.1021/ja0717212
_journal_volume 129
_journal_year 2007
_chemical_formula_sum 'C67 H6 O4 S2'
_chemical_formula_weight 938.84
_chemical_name_systematic
;
 ?
;
_space_group_IT_number 2
_symmetry_cell_setting triclinic
_symmetry_space_group_name_Hall '-P 1'
_symmetry_space_group_name_H-M 'P -1'
_atom_sites_solution_hydrogens geom
_atom_sites_solution_primary direct
_atom_sites_solution_secondary difmap
_audit_creation_method SHELXL-97
_cell_angle_alpha 89.3860(10)
_cell_angle_beta 84.2830(10)
_cell_angle_gamma 69.6090(10)
_cell_formula_units_Z 2
_cell_length_a 9.9162(2)
_cell_length_b 12.3631(3)
_cell_length_c 15.3130(4)
_cell_measurement_reflns_used 9081
_cell_measurement_temperature 100(2)
_cell_measurement_theta_max 30.55
_cell_measurement_theta_min 2.56
_cell_volume 1750.33(7)
_computing_cell_refinement 'SAINT 7 (Bruker-AXS, 2005)'
_computing_data_collection 'SMART 5 (Bruker-AXS, 2003)'
_computing_data_reduction 'SAINT 7 (Bruker-AXS, 2005)'
_computing_molecular_graphics 'Bruker SHELXTL'
_computing_publication_material 'Bruker SHELXTL'
_computing_structure_refinement 'SHELXL-97 (Sheldrick, 1997)'
_computing_structure_solution 'SHELXS-97 (Sheldrick, 1990)'
_diffrn_ambient_temperature 100(2)
_diffrn_detector_area_resol_mean 8.3
_diffrn_measured_fraction_theta_full 0.999
_diffrn_measured_fraction_theta_max 0.999
_diffrn_measurement_device_type 'Bruker Smart APEX CCD'
_diffrn_measurement_method 'omega and phi scans'
_diffrn_radiation_monochromator graphite
_diffrn_radiation_source 'fine-focus sealed tube'
_diffrn_radiation_type MoK\a
_diffrn_radiation_wavelength 0.71073
_diffrn_reflns_av_R_equivalents 0.0267
_diffrn_reflns_av_sigmaI/netI 0.0190
_diffrn_reflns_limit_h_max 13
_diffrn_reflns_limit_h_min -13
_diffrn_reflns_limit_k_max 16
_diffrn_reflns_limit_k_min -16
_diffrn_reflns_limit_l_max 20
_diffrn_reflns_limit_l_min -20
_diffrn_reflns_number 41937
_diffrn_reflns_theta_full 27.88
_diffrn_reflns_theta_max 27.88
_diffrn_reflns_theta_min 1.76
_diffrn_standards_decay_% 0
_diffrn_standards_interval_count 0
_diffrn_standards_interval_time 0
_diffrn_standards_number 0
_exptl_absorpt_coefficient_mu 0.225
_exptl_absorpt_correction_T_max 0.9888
_exptl_absorpt_correction_T_min 0.9254
_exptl_absorpt_correction_type multi-scan
_exptl_absorpt_process_details 'SADABS (Sheldrick, 2005)'
_exptl_crystal_colour black
_exptl_crystal_density_diffrn 1.781
_exptl_crystal_description plate
_exptl_crystal_F_000 944
_exptl_crystal_size_max 0.35
_exptl_crystal_size_mid 0.25
_exptl_crystal_size_min 0.05
_refine_diff_density_max 2.381
_refine_diff_density_min -0.373
_refine_diff_density_rms 0.090
_refine_ls_extinction_method none
_refine_ls_goodness_of_fit_ref 1.051
_refine_ls_hydrogen_treatment constr
_refine_ls_matrix_type full
_refine_ls_number_parameters 696
_refine_ls_number_reflns 8319
_refine_ls_number_restraints 232
_refine_ls_restrained_S_all 1.039
_refine_ls_R_factor_all 0.0753
_refine_ls_R_factor_gt 0.0699
_refine_ls_shift/su_max 0.000
_refine_ls_shift/su_mean 0.000
_refine_ls_structure_factor_coef Fsqd
_refine_ls_weighting_details 'calc w=1/[\s^2^(Fo^2^)+(0.0900P)^2^+3.9020P] where P=(Fo^2^+2Fc^2^)/3'
_refine_ls_weighting_scheme calc
_refine_ls_wR_factor_gt 0.1835
_refine_ls_wR_factor_ref 0.1880
_reflns_number_gt 7445
_reflns_number_total 8319
_reflns_threshold_expression >2sigma(I)
_cod_data_source_file ja0717212si20070312_100337.cif
_cod_data_source_block 06181
_cod_database_code 4109574

loop_
_symmetry_equiv_pos_as_xyz
'x, y, z'
'-x, -y, -z'

loop_
_atom_site_label
_atom_site_type_symbol
_atom_site_fract_x
_atom_site_fract_y
_atom_site_fract_z
_atom_site_U_iso_or_equiv
_atom_site_adp_type
_atom_site_occupancy
_atom_site_symmetry_multiplicity
_atom_site_calc_flag
_atom_site_refinement_flags
_atom_site_disorder_assembly
_atom_site_disorder_group
C1 C 0.3579(3) 0.2940(2) 0.92751(16) 0.0182(5) Uani 1 1 d . . .
C2 C 0.2725(3) 0.3965(2) 0.87468(16) 0.0192(5) Uani 1 1 d . . .
C3 C 0.3489(3) 0.3931(2) 0.78927(17) 0.0200(5) Uani 1 1 d . . .
C4 C 0.4652(3) 0.2830(2) 0.77673(17) 0.0199(5) Uani 1 1 d . . .
C5 C 0.4616(2) 0.2169(2) 0.85479(16) 0.0182(5) Uani 1 1 d . . .
C6 C 0.4929(2) 0.1007(2) 0.84720(16) 0.0178(5) Uani 1 1 d . . .
C7 C 0.4039(3) 0.0450(2) 0.90113(17) 0.0199(5) Uani 1 1 d . . .
C8 C 0.2914(3) 0.1096(2) 0.95962(16) 0.0182(5) Uani 1 1 d . . .
C9 C 0.2646(3) 0.2358(2) 0.98758(16) 0.0177(4) Uani 1 1 d . A .
C10 C 0.1001(3) 0.2899(2) 0.97993(15) 0.0192(5) Uani 1 1 d . . .
C11 C 0.0372(3) 0.3923(2) 0.94032(16) 0.0205(5) Uani 1 1 d . . .
C12 C 0.1267(3) 0.4471(2) 0.88681(16) 0.0200(5) Uani 1 1 d . . .
C13 C 0.0464(3) 0.5010(2) 0.81315(17) 0.0216(5) Uani 1 1 d . . .
C14 C 0.1203(3) 0.5013(2) 0.73113(17) 0.0206(5) Uani 1 1 d . . .
C15 C 0.2753(3) 0.4461(2) 0.71943(17) 0.0211(5) Uani 1 1 d . . .
C16 C 0.3151(3) 0.3884(2) 0.63240(16) 0.0216(5) Uani 1 1 d . . .
C17 C 0.4259(3) 0.2833(2) 0.62057(16) 0.0228(5) Uani 1 1 d . . .
C18 C 0.5044(3) 0.2280(2) 0.69396(16) 0.0213(5) Uani 1 1 d . . .
C19 C 0.5371(3) 0.1066(2) 0.68670(17) 0.0229(5) Uani 1 1 d . . .
C20 C 0.5300(3) 0.0441(2) 0.76187(17) 0.0218(5) Uani 1 1 d . . .
C21 C 0.4657(3) -0.0454(2) 0.76175(18) 0.0238(5) Uani 1 1 d . . .
C22 C 0.3885(3) -0.0445(2) 0.84675(17) 0.0203(5) Uani 1 1 d . . .
C23 C 0.2590(3) -0.0660(2) 0.85361(17) 0.0221(5) Uani 1 1 d . . .
C24 C 0.1398(3) 0.0034(2) 0.91355(16) 0.0210(5) Uani 1 1 d . . .
C25 C 0.1562(3) 0.0908(2) 0.96395(15) 0.0192(5) Uani 1 1 d . . .
C26 C 0.0393(3) 0.2000(2) 0.97635(15) 0.0185(5) Uani 1 1 d . . .
C27 C -0.0885(3) 0.2187(3) 0.93851(16) 0.0234(5) Uani 1 1 d . . .
C28 C -0.1570(3) 0.3289(3) 0.89853(17) 0.0241(5) Uani 1 1 d . . .
C29 C -0.0937(3) 0.4128(2) 0.89942(17) 0.0221(5) Uani 1 1 d . . .
C30 C -0.0882(3) 0.4792(2) 0.82137(18) 0.0238(5) Uani 1 1 d . . .
C31 C -0.1449(3) 0.4593(2) 0.74639(17) 0.0236(5) Uani 1 1 d . . .
C32 C -0.0677(3) 0.4587(2) 0.66033(16) 0.0204(5) Uani 1 1 d . . .
C33 C 0.0627(3) 0.4786(2) 0.65242(17) 0.0212(5) Uani 1 1 d . . .
C34 C 0.1824(3) 0.4090(2) 0.59147(16) 0.0201(5) Uani 1 1 d . . .
C35 C 0.1669(3) 0.3225(2) 0.54051(15) 0.0201(5) Uani 1 1 d . . .
C36 C 0.2840(3) 0.2116(2) 0.52836(15) 0.0206(5) Uani 1 1 d . . .
C37 C 0.4107(3) 0.1928(3) 0.56743(16) 0.0230(5) Uani 1 1 d . . .
C38 C 0.4794(3) 0.0823(3) 0.60856(16) 0.0237(5) Uani 1 1 d . . .
C39 C 0.4181(3) -0.0026(2) 0.60829(17) 0.0246(5) Uani 1 1 d . . .
C40 C 0.4118(3) -0.0685(2) 0.68671(18) 0.0254(5) Uani 1 1 d . . .
C41 C 0.2780(3) -0.0908(2) 0.69365(18) 0.0251(5) Uani 1 1 d . . .
C42 C 0.2025(3) -0.0892(2) 0.77479(18) 0.0232(5) Uani 1 1 d . . .
C43 C 0.0465(3) -0.0341(2) 0.78710(18) 0.0257(5) Uani 1 1 d . . .
C44 C 0.0066(3) 0.0239(2) 0.87351(17) 0.0235(5) Uani 1 1 d . . .
C45 C -0.1041(3) 0.1278(3) 0.88569(16) 0.0241(5) Uani 1 1 d . . .
C46 C -0.1831(3) 0.1835(3) 0.81206(17) 0.0252(5) Uani 1 1 d . . .
C47 C -0.2154(3) 0.3055(3) 0.82000(17) 0.0246(5) Uani 1 1 d . . .
C48 C -0.2098(3) 0.3694(2) 0.74557(17) 0.0235(5) Uani 1 1 d . . .
C49 C -0.1714(2) 0.3130(2) 0.65943(16) 0.0203(5) Uani 1 1 d . . .
C50 C -0.0837(3) 0.3684(2) 0.60718(16) 0.0209(5) Uani 1 1 d . . .
C51 C 0.0306(3) 0.3018(2) 0.54838(16) 0.0200(5) Uani 1 1 d . . .
C52 C 0.0628(3) 0.1781(2) 0.54075(16) 0.0219(5) Uani 1 1 d . . .
C53 C 0.2213(3) 0.1219(2) 0.52823(15) 0.0229(5) Uani 1 1 d . . .
C54 C 0.2859(3) 0.0171(2) 0.56757(17) 0.0243(5) Uani 1 1 d . . .
C55 C 0.1986(3) -0.0368(2) 0.61993(18) 0.0256(5) Uani 1 1 d . . .
C56 C 0.0492(3) 0.0154(2) 0.63176(17) 0.0238(5) Uani 1 1 d . . .
C57 C -0.0290(3) 0.0174(2) 0.71764(18) 0.0254(5) Uani 1 1 d . . .
C58 C -0.1456(3) 0.1275(2) 0.73046(18) 0.0235(5) Uani 1 1 d . . .
C59 C -0.1394(3) 0.1946(2) 0.65176(17) 0.0237(5) Uani 1 1 d . . .
C60 C -0.0199(3) 0.1252(2) 0.59118(17) 0.0229(5) Uani 1 1 d . . .
C101 C 0.4451(3) 0.3324(2) 0.99171(16) 0.0194(5) Uani 1 1 d U . .
O1 O 0.5311(2) 0.37834(17) 0.96892(13) 0.0255(4) Uani 1 1 d U . .
C102 C 0.4025(3) 0.3028(2) 1.08217(16) 0.0202(5) Uani 1 1 d DU A .
O2 O 0.4551(2) 0.32310(17) 1.15430(12) 0.0241(4) Uani 1 1 d DU . .
C105 C 0.5653(11) 0.3759(9) 1.1498(8) 0.0278(16) Uani 0.86(5) 1 d PDU A 1
H10A H 0.6494 0.3294 1.1106 0.042 Uiso 0.86(5) 1 calc PR A 1
H10B H 0.5943 0.3801 1.2086 0.042 Uiso 0.86(5) 1 calc PR A 1
H10C H 0.5264 0.4539 1.1271 0.042 Uiso 0.86(5) 1 calc PR A 1
C05A C 0.590(4) 0.353(5) 1.130(3) 0.0278(16) Uani 0.14(5) 1 d PDU A 2
H05A H 0.6280 0.3666 1.1841 0.042 Uiso 0.14(5) 1 calc PR A 2
H05B H 0.5657 0.4222 1.0951 0.042 Uiso 0.14(5) 1 calc PR A 2
H05C H 0.6628 0.2883 1.0964 0.042 Uiso 0.14(5) 1 calc PR A 2
C103 C 0.3031(3) 0.2510(2) 1.08016(16) 0.0196(5) Uani 1 1 d DU . .
C104 C 0.2320(3) 0.2070(2) 1.15547(15) 0.0171(4) Uani 1 1 d DU A .
O3 O 0.1850(11) 0.1313(8) 1.1488(3) 0.0320(14) Uani 0.79(3) 1 d PDU A 1
O4 O 0.2323(8) 0.2595(6) 1.2326(3) 0.0207(9) Uani 0.79(3) 1 d PDU A 1
C106 C 0.1640(16) 0.2176(13) 1.3082(5) 0.0233(13) Uani 0.79(3) 1 d PDU A 1
H10D H 0.0613 0.2353 1.3013 0.035 Uiso 0.79(3) 1 calc PR A 1
H10E H 0.1732 0.2554 1.3620 0.035 Uiso 0.79(3) 1 calc PR A 1
H10F H 0.2116 0.1339 1.3119 0.035 Uiso 0.79(3) 1 calc PR A 1
O3A O 0.141(2) 0.166(2) 1.1501(12) 0.0320(14) Uani 0.21(3) 1 d PDU A 2
O4A O 0.261(3) 0.247(3) 1.2308(11) 0.0207(9) Uani 0.21(3) 1 d PDU A 2
C06A C 0.176(7) 0.229(6) 1.3100(18) 0.0233(13) Uani 0.21(3) 1 d PDU A 2
H06A H 0.1987 0.2656 1.3605 0.035 Uiso 0.21(3) 1 calc PR A 2
H06B H 0.2008 0.1464 1.3195 0.035 Uiso 0.21(3) 1 calc PR A 2
H06C H 0.0730 0.2643 1.3030 0.035 Uiso 0.21(3) 1 calc PR A 2
S1X S 0.4224(7) 0.4019(11) 0.3852(9) 0.0509(17) Uani 0.65(4) 1 d PDU B 1
C1X C 0.576(3) 0.362(7) 0.414(4) 0.0249(8) Uani 0.65(4) 1 d PDU B 1
S2X S 0.7311(10) 0.3244(4) 0.4406(6) 0.0340(11) Uani 0.65(4) 1 d PDU B 1
S1Y S 0.4207(14) 0.3881(12) 0.3699(11) 0.040(2) Uani 0.35(4) 1 d PDU B 2
C1Y C 0.564(6) 0.364(14) 0.410(7) 0.0249(8) Uani 0.35(4) 1 d PDU B 2
S2Y S 0.705(2) 0.3329(13) 0.4545(13) 0.049(3) Uani 0.35(4) 1 d PDU B 2

loop_
_atom_site_aniso_label
_atom_site_aniso_U_11
_atom_site_aniso_U_22
_atom_site_aniso_U_33
_atom_site_aniso_U_23
_atom_site_aniso_U_13
_atom_site_aniso_U_12
C1 0.0166(10) 0.0189(11) 0.0201(11) -0.0003(9) -0.0001(9) -0.0079(9)
C2 0.0242(12) 0.0163(11) 0.0196(11) -0.0009(9) -0.0051(9) -0.0093(9)
C3 0.0208(11) 0.0204(11) 0.0219(12) 0.0003(9) -0.0030(9) -0.0109(9)
C4 0.0138(10) 0.0242(12) 0.0246(12) 0.0001(9) -0.0037(9) -0.0100(9)
C5 0.0126(10) 0.0250(12) 0.0176(11) -0.0011(9) -0.0035(8) -0.0069(9)
C6 0.0106(10) 0.0224(11) 0.0181(11) 0.0002(9) -0.0034(8) -0.0023(8)
C7 0.0199(11) 0.0173(11) 0.0224(12) 0.0042(9) -0.0090(9) -0.0047(9)
C8 0.0220(11) 0.0179(11) 0.0169(11) 0.0036(9) -0.0073(9) -0.0083(9)
C9 0.0187(11) 0.0182(11) 0.0172(11) 0.0004(8) -0.0028(8) -0.0072(9)
C10 0.0197(11) 0.0249(12) 0.0136(10) -0.0037(9) 0.0023(8) -0.0096(9)
C11 0.0173(11) 0.0236(12) 0.0183(11) -0.0075(9) 0.0005(9) -0.0044(9)
C12 0.0272(12) 0.0159(11) 0.0175(11) -0.0039(9) -0.0012(9) -0.0085(9)
C13 0.0246(12) 0.0122(10) 0.0247(12) -0.0025(9) -0.0026(10) -0.0022(9)
C14 0.0255(12) 0.0131(10) 0.0240(12) 0.0034(9) -0.0068(10) -0.0068(9)
C15 0.0250(12) 0.0179(11) 0.0248(12) 0.0052(9) -0.0045(10) -0.0127(10)
C16 0.0238(12) 0.0271(12) 0.0193(12) 0.0091(10) -0.0039(9) -0.0156(10)
C17 0.0195(11) 0.0356(14) 0.0165(11) 0.0014(10) 0.0019(9) -0.0149(10)
C18 0.0120(10) 0.0359(14) 0.0181(11) 0.0017(10) 0.0007(8) -0.0115(10)
C19 0.0120(10) 0.0330(14) 0.0208(12) -0.0065(10) 0.0018(9) -0.0049(9)
C20 0.0119(10) 0.0249(12) 0.0230(12) -0.0042(10) -0.0040(9) 0.0014(9)
C21 0.0198(12) 0.0182(11) 0.0260(13) -0.0009(9) -0.0020(10) 0.0025(9)
C22 0.0241(12) 0.0126(10) 0.0217(12) 0.0029(9) -0.0066(9) -0.0021(9)
C23 0.0315(13) 0.0151(11) 0.0222(12) 0.0032(9) -0.0066(10) -0.0101(10)
C24 0.0271(12) 0.0220(12) 0.0185(11) 0.0071(9) -0.0048(9) -0.0140(10)
C25 0.0245(12) 0.0240(12) 0.0131(10) 0.0060(9) -0.0038(9) -0.0132(10)
C26 0.0181(11) 0.0277(12) 0.0116(10) 0.0006(9) 0.0014(8) -0.0114(10)
C27 0.0187(11) 0.0392(15) 0.0161(11) 0.0002(10) 0.0030(9) -0.0162(11)
C28 0.0123(10) 0.0382(15) 0.0186(12) -0.0070(10) 0.0037(9) -0.0061(10)
C29 0.0178(11) 0.0234(12) 0.0199(12) -0.0062(9) 0.0026(9) -0.0016(9)
C30 0.0184(11) 0.0193(12) 0.0264(13) -0.0022(10) -0.0010(9) 0.0022(9)
C31 0.0164(11) 0.0235(12) 0.0220(12) 0.0009(10) -0.0031(9) 0.0044(9)
C32 0.0177(11) 0.0199(11) 0.0202(11) 0.0032(9) -0.0066(9) -0.0011(9)
C33 0.0266(12) 0.0161(11) 0.0208(12) 0.0056(9) -0.0080(10) -0.0059(9)
C34 0.0227(12) 0.0226(12) 0.0169(11) 0.0079(9) -0.0041(9) -0.0100(10)
C35 0.0216(12) 0.0273(12) 0.0132(10) 0.0046(9) -0.0028(9) -0.0105(10)
C36 0.0193(11) 0.0311(13) 0.0109(10) -0.0009(9) 0.0006(8) -0.0089(10)
C37 0.0176(11) 0.0381(14) 0.0137(11) -0.0033(10) 0.0051(9) -0.0119(10)
C38 0.0127(10) 0.0370(14) 0.0164(11) -0.0065(10) 0.0031(8) -0.0033(10)
C39 0.0225(12) 0.0240(12) 0.0213(12) -0.0099(10) 0.0026(10) -0.0015(10)
C40 0.0257(13) 0.0180(12) 0.0259(13) -0.0074(10) -0.0008(10) 0.0002(10)
C41 0.0352(14) 0.0142(11) 0.0251(13) -0.0046(9) -0.0051(11) -0.0069(10)
C42 0.0324(14) 0.0148(11) 0.0255(13) -0.0002(9) -0.0069(10) -0.0111(10)
C43 0.0337(14) 0.0248(13) 0.0270(13) 0.0020(10) -0.0042(11) -0.0202(11)
C44 0.0292(13) 0.0313(13) 0.0195(12) 0.0066(10) -0.0044(10) -0.0221(11)
C45 0.0240(12) 0.0396(15) 0.0157(11) 0.0019(10) 0.0016(9) -0.0211(11)
C46 0.0158(11) 0.0439(16) 0.0217(12) -0.0008(11) 0.0005(9) -0.0185(11)
C47 0.0119(10) 0.0397(15) 0.0210(12) -0.0030(11) 0.0012(9) -0.0084(10)
C48 0.0104(10) 0.0334(14) 0.0216(12) -0.0001(10) -0.0032(9) -0.0008(9)
C49 0.0112(10) 0.0306(13) 0.0181(11) 0.0012(9) -0.0046(8) -0.0051(9)
C50 0.0181(11) 0.0272(12) 0.0171(11) 0.0043(9) -0.0079(9) -0.0060(9)
C51 0.0208(11) 0.0269(12) 0.0142(10) 0.0034(9) -0.0056(9) -0.0098(10)
C52 0.0266(13) 0.0282(13) 0.0135(11) -0.0010(9) -0.0052(9) -0.0118(10)
C53 0.0282(13) 0.0313(13) 0.0102(10) -0.0046(9) 0.0008(9) -0.0123(11)
C54 0.0262(13) 0.0267(13) 0.0173(11) -0.0101(10) 0.0011(9) -0.0064(10)
C55 0.0347(14) 0.0217(12) 0.0219(12) -0.0064(10) -0.0024(10) -0.0116(11)
C56 0.0301(13) 0.0254(12) 0.0215(12) -0.0037(10) -0.0076(10) -0.0151(11)
C57 0.0286(13) 0.0288(13) 0.0268(13) -0.0016(10) -0.0036(10) -0.0197(11)
C58 0.0179(11) 0.0339(14) 0.0259(13) -0.0009(10) -0.0042(9) -0.0175(10)
C59 0.0167(11) 0.0366(14) 0.0223(12) -0.0023(10) -0.0069(9) -0.0137(10)
C60 0.0230(12) 0.0318(13) 0.0173(11) -0.0029(10) -0.0051(9) -0.0130(10)
C101 0.0185(11) 0.0196(11) 0.0194(11) -0.0012(9) -0.0023(9) -0.0056(9)
O1 0.0251(9) 0.0315(10) 0.0241(9) -0.0006(8) -0.0007(7) -0.0154(8)
C102 0.0220(11) 0.0198(11) 0.0185(11) 0.0003(9) -0.0038(9) -0.0066(9)
O2 0.0291(10) 0.0277(9) 0.0211(9) -0.0001(7) -0.0072(7) -0.0155(8)
C105 0.041(3) 0.034(3) 0.021(3) 0.002(2) -0.010(2) -0.026(2)
C05A 0.041(3) 0.034(3) 0.021(3) 0.002(2) -0.010(2) -0.026(2)
C103 0.0223(11) 0.0187(11) 0.0178(11) 0.0000(9) -0.0049(9) -0.0064(9)
C104 0.0168(10) 0.0213(11) 0.0114(10) 0.0035(8) -0.0019(8) -0.0043(9)
O3 0.044(3) 0.041(3) 0.0187(10) -0.0008(16) -0.0008(16) -0.025(3)
O4 0.022(3) 0.0216(19) 0.0169(9) -0.0006(8) -0.0013(12) -0.0055(19)
C106 0.029(3) 0.017(4) 0.0264(13) 0.0010(13) -0.0068(13) -0.0103(15)
O3A 0.044(3) 0.041(3) 0.0187(10) -0.0008(16) -0.0008(16) -0.025(3)
O4A 0.022(3) 0.0216(19) 0.0169(9) -0.0006(8) -0.0013(12) -0.0055(19)
C06A 0.029(3) 0.017(4) 0.0264(13) 0.0010(13) -0.0068(13) -0.0103(15)
S1X 0.0218(12) 0.077(4) 0.043(3) 0.029(2) -0.0019(12) -0.0041(14)
C1X 0.032(5) 0.022(3) 0.019(5) 0.003(4) -0.004(4) -0.007(7)
S2X 0.0372(19) 0.0298(17) 0.043(2) 0.0084(9) -0.0231(17) -0.0171(12)
S1Y 0.029(2) 0.042(3) 0.047(5) 0.011(3) -0.018(3) -0.0069(16)
C1Y 0.032(5) 0.022(3) 0.019(5) 0.003(4) -0.004(4) -0.007(7)
S2Y 0.048(5) 0.075(6) 0.041(4) 0.015(3) -0.022(4) -0.040(4)

loop_
_atom_type_symbol
_atom_type_description
_atom_type_scat_dispersion_real
_atom_type_scat_dispersion_imag
_atom_type_scat_source
C C 0.0033 0.0016 'International Tables Vol C Tables 4.2.6.8 and 6.1.1.4'
H H 0.0000 0.0000 'International Tables Vol C Tables 4.2.6.8 and 6.1.1.4'
O O 0.0106 0.0060 'International Tables Vol C Tables 4.2.6.8 and 6.1.1.4'
S S 0.1246 0.1234 'International Tables Vol C Tables 4.2.6.8 and 6.1.1.4'

loop_
_geom_angle_atom_site_label_1
_geom_angle_atom_site_label_2
_geom_angle_atom_site_label_3
_geom_angle
C5 C1 C2 100.84(19)
C5 C1 C101 109.41(19)
C2 C1 C101 110.35(19)
C5 C1 C9 115.7(2)
C2 C1 C9 115.8(2)
C101 C1 C9 104.70(19)
C12 C2 C3 120.4(2)
C12 C2 C1 123.4(2)
C3 C2 C1 109.7(2)
C15 C3 C2 120.4(2)
C15 C3 C4 120.5(2)
C2 C3 C4 108.5(2)
C18 C4 C3 120.5(2)
C18 C4 C5 120.4(2)
C3 C4 C5 108.2(2)
C6 C5 C4 119.6(2)
C6 C5 C1 124.4(2)
C4 C5 C1 109.8(2)
C5 C6 C20 120.2(2)
C5 C6 C7 120.0(2)
C20 C6 C7 107.6(2)
C8 C7 C22 120.5(2)
C8 C7 C6 120.3(2)
C22 C7 C6 107.4(2)
C7 C8 C25 119.2(2)
C7 C8 C9 124.2(2)
C25 C8 C9 109.6(2)
C103 C9 C8 114.8(2)
C103 C9 C10 112.4(2)
C8 C9 C10 99.93(19)
C103 C9 C1 103.20(19)
C8 C9 C1 113.39(19)
C10 C9 C1 113.65(19)
C11 C10 C26 119.8(2)
C11 C10 C9 123.5(2)
C26 C10 C9 109.8(2)
C10 C11 C29 120.1(2)
C10 C11 C12 120.6(2)
C29 C11 C12 107.9(2)
C2 C12 C13 120.0(2)
C2 C12 C11 121.0(2)
C13 C12 C11 107.2(2)
C14 C13 C30 120.8(2)
C14 C13 C12 119.9(2)
C30 C13 C12 107.9(2)
C13 C14 C15 119.3(2)
C13 C14 C33 120.0(2)
C15 C14 C33 108.1(2)
C3 C15 C14 120.0(2)
C3 C15 C16 119.3(2)
C14 C15 C16 108.0(2)
C17 C16 C34 120.2(2)
C17 C16 C15 120.1(2)
C34 C16 C15 107.6(2)
C16 C17 C37 120.1(2)
C16 C17 C18 120.5(2)
C37 C17 C18 107.1(2)
C4 C18 C19 119.6(2)
C4 C18 C17 119.0(2)
C19 C18 C17 109.1(2)
C20 C19 C18 119.6(2)
C20 C19 C38 119.5(2)
C18 C19 C38 108.3(2)
C19 C20 C6 120.6(2)
C19 C20 C21 119.9(2)
C6 C20 C21 108.2(2)
C40 C21 C22 120.1(3)
C40 C21 C20 120.1(2)
C22 C21 C20 108.6(2)
C23 C22 C21 120.0(2)
C23 C22 C7 120.3(2)
C21 C22 C7 108.3(2)
C22 C23 C24 119.3(2)
C22 C23 C42 119.7(2)
C24 C23 C42 108.5(2)
C25 C24 C23 119.4(2)
C25 C24 C44 119.9(2)
C23 C24 C44 108.6(2)
C24 C25 C8 121.2(2)
C24 C25 C26 119.3(2)
C8 C25 C26 109.3(2)
C27 C26 C10 120.9(2)
C27 C26 C25 120.4(2)
C10 C26 C25 108.4(2)
C26 C27 C45 119.9(3)
C26 C27 C28 119.0(2)
C45 C27 C28 108.8(2)
C29 C28 C27 119.2(2)
C29 C28 C47 121.0(3)
C27 C28 C47 107.2(2)
C28 C29 C11 120.8(2)
C28 C29 C30 119.2(2)
C11 C29 C30 108.4(2)
C31 C30 C13 119.5(2)
C31 C30 C29 120.7(3)
C13 C30 C29 108.6(2)
C30 C31 C32 120.0(2)
C30 C31 C48 119.7(2)
C32 C31 C48 108.1(2)
C33 C32 C50 119.8(2)
C33 C32 C31 120.5(2)
C50 C32 C31 107.6(2)
C32 C33 C34 120.1(2)
C32 C33 C14 119.2(2)
C34 C33 C14 108.5(2)
C35 C34 C33 120.0(2)
C35 C34 C16 120.0(2)
C33 C34 C16 107.8(2)
C34 C35 C51 120.0(2)
C34 C35 C36 119.6(2)
C51 C35 C36 108.2(2)
C37 C36 C53 119.9(2)
C37 C36 C35 119.9(2)
C53 C36 C35 108.3(2)
C36 C37 C17 120.1(2)
C36 C37 C38 119.6(2)
C17 C37 C38 108.1(2)
C39 C38 C19 120.7(2)
C39 C38 C37 119.9(2)
C19 C38 C37 107.3(2)
C38 C39 C54 120.4(3)
C38 C39 C40 119.7(2)
C54 C39 C40 107.8(2)
C21 C40 C41 120.0(3)
C21 C40 C39 120.0(3)
C41 C40 C39 108.2(2)
C42 C41 C40 120.4(2)
C42 C41 C55 119.2(3)
C40 C41 C55 108.1(2)
C41 C42 C43 120.6(2)
C41 C42 C23 119.8(2)
C43 C42 C23 107.4(2)
C57 C43 C42 120.4(3)
C57 C43 C44 119.2(3)
C42 C43 C44 108.4(2)
C45 C44 C24 120.5(2)
C45 C44 C43 120.6(2)
C24 C44 C43 107.1(2)
C44 C45 C27 120.0(2)
C44 C45 C46 120.5(2)
C27 C45 C46 106.9(2)
C58 C46 C47 120.8(3)
C58 C46 C45 118.7(3)
C47 C46 C45 108.7(2)
C48 C47 C46 120.1(2)
C48 C47 C28 119.5(3)
C46 C47 C28 108.4(2)
C47 C48 C49 120.2(3)
C47 C48 C31 119.8(2)
C49 C48 C31 108.0(2)
C59 C49 C48 119.8(2)
C59 C49 C50 120.4(2)
C48 C49 C50 107.6(2)
C51 C50 C32 120.3(2)
C51 C50 C49 119.3(2)
C32 C50 C49 108.8(2)
C50 C51 C52 119.9(2)
C50 C51 C35 119.8(2)
C52 C51 C35 108.1(2)
C60 C52 C51 120.8(2)
C60 C52 C53 119.5(2)
C51 C52 C53 107.8(2)
C54 C53 C36 120.7(2)
C54 C53 C52 119.4(2)
C36 C53 C52 107.7(2)
C53 C54 C55 120.4(2)
C53 C54 C39 119.5(3)
C55 C54 C39 108.3(2)
C56 C55 C54 120.5(3)
C56 C55 C41 120.1(3)
C54 C55 C41 107.6(2)
C55 C56 C60 119.7(2)
C55 C56 C57 120.2(2)
C60 C56 C57 107.8(2)
C43 C57 C58 120.2(3)
C43 C57 C56 119.5(3)
C58 C57 C56 108.3(2)
C46 C58 C57 120.9(3)
C46 C58 C59 119.3(3)
C57 C58 C59 107.6(2)
C49 C59 C60 120.3(2)
C49 C59 C58 119.9(2)
C60 C59 C58 108.1(2)
C52 C60 C59 119.4(2)
C52 C60 C56 120.4(2)
C59 C60 C56 108.1(2)
O1 C101 C102 128.1(2)
O1 C101 C1 123.7(2)
C102 C101 C1 108.2(2)
O2 C102 C103 124.9(2)
O2 C102 C101 125.2(2)
C103 C102 C101 109.9(2)
C102 O2 C105 121.1(5)
C102 O2 C05A 110.3(18)
C105 O2 C05A 15.8(18)
C102 C103 C104 127.8(2)
C102 C103 C9 113.9(2)
C104 C103 C9 118.3(2)
O3A C104 O3 23.9(10)
O3A C104 O4A 124.9(13)
O3 C104 O4A 126.2(12)
O3A C104 O4 117.6(9)
O3 C104 O4 124.0(4)
O4A C104 O4 11.5(12)
O3A C104 C103 124.8(9)
O3 C104 C103 123.6(3)
O4A C104 C103 108.5(11)
O4 C104 C103 112.3(4)
C104 O4 C106 113.7(5)
C104 O4A C06A 115(2)
S2X C1X S1X 178(7)
S1Y C1Y S2Y 176(10)

loop_
_geom_bond_atom_site_label_1
_geom_bond_atom_site_label_2
_geom_bond_distance
C1 C5 1.522(3)
C1 C2 1.531(3)
C1 C101 1.552(3)
C1 C9 1.581(3)
C2 C12 1.354(4)
C2 C3 1.438(3)
C3 C15 1.383(4)
C3 C4 1.445(4)
C4 C18 1.398(4)
C4 C5 1.445(3)
C5 C6 1.363(4)
C6 C20 1.441(3)
C6 C7 1.484(3)
C7 C8 1.371(4)
C7 C22 1.451(3)
C8 C25 1.434(3)
C8 C9 1.546(3)
C9 C103 1.534(3)
C9 C10 1.549(3)
C10 C11 1.367(4)
C10 C26 1.440(3)
C11 C29 1.440(3)
C11 C12 1.476(4)
C12 C13 1.464(4)
C13 C14 1.390(4)
C13 C30 1.444(4)
C14 C15 1.441(4)
C14 C33 1.454(3)
C15 C16 1.470(4)
C16 C17 1.378(4)
C16 C34 1.454(3)
C17 C37 1.449(4)
C17 C18 1.457(4)
C18 C19 1.424(4)
C19 C20 1.389(4)
C19 C38 1.454(4)
C20 C21 1.458(4)
C21 C40 1.387(4)
C21 C22 1.441(4)
C22 C23 1.393(4)
C23 C24 1.439(4)
C23 C42 1.452(4)
C24 C25 1.398(4)
C24 C44 1.452(4)
C25 C26 1.441(4)
C26 C27 1.391(3)
C27 C45 1.451(4)
C27 C28 1.454(4)
C28 C29 1.387(4)
C28 C47 1.459(4)
C29 C30 1.450(4)
C30 C31 1.388(4)
C31 C32 1.455(4)
C31 C48 1.466(4)
C32 C33 1.392(4)
C32 C50 1.449(4)
C33 C34 1.451(4)
C34 C35 1.390(4)
C35 C51 1.455(3)
C35 C36 1.455(4)
C36 C37 1.391(3)
C36 C53 1.447(4)
C37 C38 1.465(4)
C38 C39 1.385(4)
C39 C54 1.450(4)
C39 C40 1.452(4)
C40 C41 1.440(4)
C41 C42 1.382(4)
C41 C55 1.461(4)
C42 C43 1.450(4)
C43 C57 1.382(4)
C43 C44 1.463(4)
C44 C45 1.368(4)
C45 C46 1.464(4)
C46 C58 1.387(4)
C46 C47 1.432(4)
C47 C48 1.388(4)
C48 C49 1.451(4)
C49 C59 1.389(4)
C49 C50 1.460(4)
C50 C51 1.391(4)
C51 C52 1.452(4)
C52 C60 1.390(4)
C52 C53 1.474(4)
C53 C54 1.390(4)
C54 C55 1.445(4)
C55 C56 1.388(4)
C56 C60 1.455(4)
C56 C57 1.455(4)
C57 C58 1.447(4)
C58 C59 1.464(4)
C59 C60 1.446(4)
C101 O1 1.202(3)
C101 C102 1.488(3)
C102 O2 1.329(3)
C102 C103 1.352(4)
O2 C105 1.451(4)
O2 C05A 1.513(17)
C103 C104 1.488(3)
C104 O3A 1.188(13)
C104 O3 1.191(4)
C104 O4A 1.352(14)
C104 O4 1.355(4)
O4 C106 1.464(6)
O4A C06A 1.461(16)
S1X C1X 1.540(9)
C1X S2X 1.538(10)
S1Y C1Y 1.537(13)
C1Y S2Y 1.539(13)
